data_4126232
loop_
_publ_author_name
'Cecioni, Samy'
'Vocadlo, David J.'

_publ_section_title
;
 Carbohydrate Bis-acetal-Based Substrates as Tunable Fluorescence-Quenched
 Probes for Monitoring exo-Glycosidase Activity.
;
_journal_issue 25
_journal_name_full 'Journal of the American Chemical Society'
_journal_page_first 8392
_journal_page_last 8395
_journal_paper_doi 10.1021/jacs.7b01948
_journal_volume 139
_journal_year 2017
_chemical_absolute_configuration rmad
_chemical_formula_moiety 'C20 H30 Br N O12'
_chemical_formula_sum 'C20 H30 Br N O12'
_chemical_formula_weight 556.36
_space_group_crystal_system orthorhombic
_space_group_IT_number 19
_space_group_name_Hall 'P 2ac 2ab'
_space_group_name_H-M_alt 'P 21 21 21'
_symmetry_space_group_name_Hall 'P 2ac 2ab'
_symmetry_space_group_name_H-M 'P 21 21 21'
_atom_sites_solution_hydrogens geom
_cell_angle_alpha 90
_cell_angle_beta 90
_cell_angle_gamma 90
_cell_formula_units_Z 8
_cell_length_a 9.1328(5)
_cell_length_b 22.1807(12)
_cell_length_c 26.2782(14)
_cell_measurement_reflns_used 9974
_cell_measurement_temperature 150(2)
_cell_measurement_theta_max 68.12
_cell_measurement_theta_min 2.61
_cell_volume 5323.2(5)
_computing_cell_refinement 'Bruker SAINT (Bruker, 2013)'
_computing_data_collection 'Bruker APEX2 (Bruker, 2014)'
_computing_data_reduction 'Bruker SAINT (Bruker, 2013)'
_computing_structure_refinement 'SHELXL-2014/7 (Sheldrick, 2015), Shelxle (H\"ubschle et al., 2011)'
_computing_structure_solution 'SHELXT (Sheldrick, 2015)'
_diffrn_ambient_temperature 150(2)
_diffrn_measured_fraction_theta_full 1.000
_diffrn_measured_fraction_theta_max 1.000
_diffrn_measurement_device_type 'Bruker APEX-II CCD'
_diffrn_measurement_method '\f and \w scans'
_diffrn_radiation_monochromator graphite
_diffrn_radiation_type CuK\a
_diffrn_radiation_wavelength 1.54178
_diffrn_reflns_av_R_equivalents 0.0717
_diffrn_reflns_limit_h_max 10
_diffrn_reflns_limit_h_min -10
_diffrn_reflns_limit_k_max 26
_diffrn_reflns_limit_k_min -26
_diffrn_reflns_limit_l_max 31
_diffrn_reflns_limit_l_min -31
_diffrn_reflns_number 60237
_diffrn_reflns_theta_full 66.581
_diffrn_reflns_theta_max 66.581
_diffrn_reflns_theta_min 2.607
_exptl_absorpt_coefficient_mu 2.621
_exptl_absorpt_correction_T_max 0.7531
_exptl_absorpt_correction_T_min 0.5846
_exptl_absorpt_correction_type multi-scan
_exptl_absorpt_process_details '(Sheldrick , 1996)'
_exptl_crystal_colour colourless
_exptl_crystal_density_diffrn 1.388
_exptl_crystal_description plate
_exptl_crystal_F_000 2304
_exptl_crystal_size_max 0.322
_exptl_crystal_size_mid 0.059
_exptl_crystal_size_min 0.044
_refine_diff_density_max 1.590
_refine_diff_density_min -0.875
_refine_ls_abs_structure_details
;
 Flack x determined using 3369 quotients [(I+)-(I-)]/[(I+)+(I-)]
 (Parsons, Flack and Wagner, Acta Cryst. B69 (2013) 249-259).
;
_refine_ls_abs_structure_Flack 0.021(8)
_refine_ls_extinction_method none
_refine_ls_goodness_of_fit_ref 1.147
_refine_ls_hydrogen_treatment constr
_refine_ls_matrix_type full
_refine_ls_number_parameters 649
_refine_ls_number_reflns 9403
_refine_ls_number_restraints 604
_refine_ls_restrained_S_all 1.199
_refine_ls_R_factor_all 0.0855
_refine_ls_R_factor_gt 0.0800
_refine_ls_shift/su_max 0.011
_refine_ls_shift/su_mean 0.000
_refine_ls_structure_factor_coef Fsqd
_refine_ls_weighting_details 'w=1/[\s^2^(Fo^2^)+(0.1387P)^2^+5.2845P] where P=(Fo^2^+2Fc^2^)/3'
_refine_ls_weighting_scheme calc
_refine_ls_wR_factor_gt 0.2241
_refine_ls_wR_factor_ref 0.2309
_reflns_Friedel_coverage 0.790
_reflns_Friedel_fraction_full 1.000
_reflns_Friedel_fraction_max 1.000
_reflns_number_gt 8505
_reflns_number_total 9403
_reflns_threshold_expression 'I > 2\s(I)'
_cod_data_source_file ja7b01948_si_002.cif
_cod_data_source_block SCB118
_cod_depositor_comments
;
The following automatic conversions were performed:

'_exptl_absorpt_correction_type' value 'Multi-scan' changed to
'multi-scan' according to
/home/data/users/saulius/crontab/automatic-downloads/rss-feeds/ACS/lib/dictionaries/cif_core.dic
dictionary named 'cif_core.dic' version 2.4.2 from 2011-04-26.

Automatic conversion script
Id: cif_fix_values 4973 2017-02-22 13:04:09Z antanas 

 Adding full bibliography for 4126231--4126232.cif.
;
_cod_database_code 4126232

loop_
_symmetry_equiv_pos_as_xyz
'x, y, z'
'-x+1/2, -y, z+1/2'
'-x, y+1/2, -z+1/2'
'x+1/2, -y+1/2, -z'

loop_
_atom_site_label
_atom_site_type_symbol
_atom_site_fract_x
_atom_site_fract_y
_atom_site_fract_z
_atom_site_U_iso_or_equiv
_atom_site_adp_type
_atom_site_occupancy
_atom_site_site_symmetry_order
_atom_site_calc_flag
_atom_site_refinement_flags_posn
_atom_site_refinement_flags_adp
_atom_site_refinement_flags_occupancy
_atom_site_disorder_assembly
_atom_site_disorder_group
Br1 Br 0.06987(15) 0.30520(5) 0.42068(5) 0.0727(4) Uani 1 1 d . . . . .
O1 O 0.2277(6) 0.4297(3) 0.4480(2) 0.0439(12) Uani 1 1 d . . . . .
N1 N 0.1857(5) 0.3979(2) 0.5519(2) 0.0289(11) Uani 1 1 d . . . . .
H1 H 0.093560 0.393750 0.560941 0.035 Uiso 1 1 calc R U . . .
C1 C 0.1687(7) 0.4701(3) 0.4825(3) 0.0303(12) Uani 1 1 d . . . . .
H1A H 0.059484 0.466871 0.483377 0.036 Uiso 1 1 calc R U . . .
O3 O 0.2721(5) 0.4937(2) 0.61773(18) 0.0340(10) Uani 1 1 d . . . . .
C3 C 0.1892(6) 0.5051(3) 0.5719(2) 0.0251(11) Uani 1 1 d . . . . .
H3 H 0.082371 0.500963 0.579552 0.030 Uiso 1 1 calc R U . . .
C2 C 0.2338(6) 0.4564(3) 0.5342(2) 0.0249(11) Uani 1 1 d . . . . .
H2 H 0.342926 0.456187 0.531191 0.030 Uiso 1 1 calc R U . . .
O4 O 0.1414(5) 0.6114(2) 0.5823(3) 0.0498(14) Uani 1 1 d . . . . .
C4 C 0.2188(7) 0.5683(3) 0.5513(3) 0.0314(12) Uani 1 1 d . . . . .
H4 H 0.326168 0.577171 0.550946 0.038 Uiso 1 1 calc R U . . .
C5 C 0.1545(7) 0.5743(3) 0.4987(3) 0.0368(13) Uani 1 1 d . . . . .
H5 H 0.045547 0.570423 0.500205 0.044 Uiso 1 1 calc R U . . .
O5 O 0.2133(5) 0.5292(2) 0.46695(19) 0.0358(10) Uani 1 1 d . . . . .
O6 O 0.4058(5) 0.3508(2) 0.5467(3) 0.0549(16) Uani 1 1 d . . . . .
C6 C 0.1965(10) 0.6344(4) 0.4749(4) 0.056(2) Uani 1 1 d . . . . .
H6A H 0.184180 0.667369 0.499988 0.068 Uiso 1 1 calc R U . . .
H6B H 0.299999 0.633643 0.463797 0.068 Uiso 1 1 calc R U . . .
C7 C 0.1582(14) 0.4245(4) 0.4013(3) 0.060(2) Uani 1 1 d D . . . .
H7 H 0.058070 0.442045 0.397225 0.072 Uiso 1 1 calc R U . A 1
O7 O 0.0800(7) 0.5172(4) 0.6673(2) 0.0624(18) Uani 1 1 d . . . . .
O8 O 0.3421(8) 0.6381(4) 0.6239(3) 0.083(3) Uani 1 1 d . . . . .
C8 C 0.1876(13) 0.3620(5) 0.3808(4) 0.063(2) Uani 1 1 d . . . . .
O9 O 0.1020(6) 0.6438(3) 0.4322(3) 0.0650(19) Uani 1 1 d . . . . .
C9 C 0.1153(19) 0.3601(6) 0.3252(5) 0.086(3) Uani 1 1 d . . . . .
C12 C 0.402(3) 0.4629(11) 0.3276(6) 0.098(5) Uani 0.284(13) 1 d D . P B 1
H12A H 0.458836 0.498738 0.336988 0.147 Uiso 0.284(13) 1 calc R U P B 1
H12B H 0.468057 0.428103 0.324998 0.147 Uiso 0.284(13) 1 calc R U P B 1
H12C H 0.354081 0.469622 0.294806 0.147 Uiso 0.284(13) 1 calc R U P B 1
O12 O -0.0067(18) 0.3778(7) 0.3191(6) 0.130(4) Uani 1 1 d . U . . .
C11 C 0.3534(14) 0.3343(6) 0.3905(4) 0.086(3) Uani 1 1 d . . . . .
H11A H 0.359723 0.293808 0.375628 0.130 Uiso 1 1 calc R U . . .
H11B H 0.426166 0.360554 0.374397 0.130 Uiso 1 1 calc R U . . .
H11C H 0.372488 0.331982 0.427115 0.130 Uiso 1 1 calc R U . . .
O11 O 0.286(3) 0.4505(14) 0.3686(10) 0.074(3) Uani 0.284(13) 1 d D U P B 1
O11C O 0.2010(16) 0.4681(5) 0.3638(4) 0.074(3) Uani 0.716(13) 1 d D U P B 2
C10 C 0.136(3) 0.3352(11) 0.2431(5) 0.149(9) Uani 1 1 d . . . . .
H10A H 0.210513 0.343022 0.216966 0.223 Uiso 1 1 calc R U . . .
H10B H 0.062447 0.367140 0.242387 0.223 Uiso 1 1 calc R U . . .
H10C H 0.089615 0.296204 0.236503 0.223 Uiso 1 1 calc R U . . .
O10 O 0.2463(10) 0.7194(4) 0.4090(3) 0.078(2) Uani 1 1 d . . . . .
C14 C 0.1980(9) 0.2914(3) 0.5713(4) 0.052(2) Uani 1 1 d . . . . .
H14A H 0.092628 0.298523 0.574820 0.079 Uiso 1 1 calc R U . . .
H14B H 0.238124 0.277786 0.603897 0.079 Uiso 1 1 calc R U . . .
H14C H 0.214723 0.260292 0.545377 0.079 Uiso 1 1 calc R U . . .
C13 C 0.2737(7) 0.3497(3) 0.5552(3) 0.0338(13) Uani 1 1 d . . . . .
O13 O 0.2077(15) 0.3339(5) 0.2941(3) 0.101(3) Uani 1 1 d . . . . .
C15 C 0.2037(8) 0.5004(4) 0.6626(3) 0.0472(18) Uani 1 1 d . . . . .
C18 C 0.1106(14) 0.6908(5) 0.6359(6) 0.087(4) Uani 1 1 d . U . . .
H18A H 0.164005 0.727624 0.645032 0.131 Uiso 1 1 calc R U . . .
H18B H 0.062774 0.674375 0.666266 0.131 Uiso 1 1 calc R U . . .
H18C H 0.036485 0.700340 0.610186 0.131 Uiso 1 1 calc R U . . .
C17 C 0.2152(10) 0.6455(4) 0.6150(4) 0.063(2) Uani 1 1 d . . . . .
C16 C 0.3061(12) 0.4835(8) 0.7040(4) 0.089(5) Uani 1 1 d . . . . .
H16A H 0.302212 0.439874 0.709503 0.134 Uiso 1 1 calc R U . . .
H16B H 0.277972 0.504400 0.735414 0.134 Uiso 1 1 calc R U . . .
H16C H 0.405909 0.495260 0.694521 0.134 Uiso 1 1 calc R U . . .
C1A C 0.7221(7) 0.4890(3) 0.6422(3) 0.0321(12) Uani 1 1 d . . . . .
H1AA H 0.829727 0.483814 0.636609 0.039 Uiso 1 1 calc R U . . .
N1A N 0.6499(6) 0.4236(3) 0.5698(3) 0.0360(13) Uani 1 1 d . . . . .
H1AB H 0.568038 0.403323 0.565512 0.043 Uiso 1 1 calc R U . . .
O1A O 0.6690(6) 0.4466(2) 0.6775(2) 0.0431(12) Uani 1 1 d . . . . .
Br1A Br 0.9081(5) 0.33796(14) 0.66394(11) 0.1018(11) Uani 0.630(4) 1 d D U P C 1
Br1B Br 0.8247(9) 0.3222(3) 0.6761(2) 0.1018(11) Uani 0.370(4) 1 d D U P C 2
C19 C 0.1364(11) 0.6912(5) 0.4028(4) 0.060(2) Uani 1 1 d . . . . .
C5A C 0.7536(7) 0.5940(3) 0.6335(2) 0.0298(12) Uani 1 1 d . . . . .
H5A H 0.861565 0.587699 0.629997 0.036 Uiso 1 1 calc R U . . .
O5A O 0.6903(5) 0.5471(2) 0.66309(17) 0.0322(9) Uani 1 1 d . . . . .
C4A C 0.6804(6) 0.5940(3) 0.5809(2) 0.0265(11) Uani 1 1 d . . . . .
H4A H 0.575192 0.605965 0.583716 0.032 Uiso 1 1 calc R U . . .
O4A O 0.7594(5) 0.6356(2) 0.54869(17) 0.0300(9) Uani 1 1 d . . . . .
C3A C 0.6944(6) 0.5322(3) 0.5576(2) 0.0277(11) Uani 1 1 d . . . . .
H3A H 0.799260 0.524405 0.548735 0.033 Uiso 1 1 calc R U . . .
O3A O 0.6064(5) 0.5301(2) 0.51166(18) 0.0344(10) Uani 1 1 d . . . . .
C2A C 0.6394(6) 0.4824(3) 0.5933(3) 0.0314(12) Uani 1 1 d . . . . .
H2A H 0.533722 0.490419 0.600550 0.038 Uiso 1 1 calc R U . . .
C20 C 0.0214(13) 0.7011(7) 0.3638(6) 0.092(4) Uani 1 1 d . . . . .
H20A H 0.066996 0.714007 0.331903 0.138 Uiso 1 1 calc R U . . .
H20B H -0.046427 0.732304 0.375679 0.138 Uiso 1 1 calc R U . . .
H20C H -0.032419 0.663426 0.358213 0.138 Uiso 1 1 calc R U . . .
C7A C 0.7619(10) 0.4326(4) 0.7190(3) 0.0495(17) Uani 1 1 d D . . . .
H7A H 0.861597 0.445742 0.707925 0.059 Uiso 1 1 calc R U . D 1
O7A O 0.8047(7) 0.5162(5) 0.4630(3) 0.082(3) Uani 1 1 d . . . . .
C8A C 0.7719(16) 0.3642(5) 0.7228(5) 0.077(2) Uani 1 1 d D . . . .
O8A O 0.5503(7) 0.6743(4) 0.5184(3) 0.069(2) Uani 1 1 d . . . . .
C9A C 0.8448(17) 0.3464(6) 0.7724(6) 0.090(3) Uani 1 1 d . . . . .
O9A O 0.8061(6) 0.6495(3) 0.7077(2) 0.0450(12) Uani 1 1 d . . . . .
C10A C 1.066(2) 0.3582(10) 0.8183(6) 0.119(6) Uani 1 1 d . . . . .
H10D H 1.096803 0.393829 0.837577 0.178 Uiso 1 1 calc R U . . .
H10E H 1.152922 0.337837 0.804490 0.178 Uiso 1 1 calc R U . . .
H10F H 1.013355 0.330500 0.840789 0.178 Uiso 1 1 calc R U . . .
O10A O 0.7153(11) 0.7393(4) 0.7300(3) 0.081(2) Uani 1 1 d . . . . .
C12A C 0.864(3) 0.5140(9) 0.7748(8) 0.062(3) Uani 0.432(17) 1 d D . P E 1
H12G H 0.957767 0.493587 0.768200 0.093 Uiso 0.432(17) 1 calc R U P E 1
H12H H 0.861573 0.527489 0.810298 0.093 Uiso 0.432(17) 1 calc R U P E 1
H12I H 0.855102 0.548891 0.752183 0.093 Uiso 0.432(17) 1 calc R U P E 1
C12C C 0.744(3) 0.5108(7) 0.7791(5) 0.062(3) Uani 0.568(17) 1 d D . P E 2
H12J H 0.850928 0.512565 0.775664 0.093 Uiso 0.568(17) 1 calc R U P E 2
H12K H 0.716772 0.518492 0.814521 0.093 Uiso 0.568(17) 1 calc R U P E 2
H12L H 0.699447 0.541391 0.757085 0.093 Uiso 0.568(17) 1 calc R U P E 2
O12A O 0.8038(19) 0.3109(7) 0.8024(6) 0.158(6) Uani 1 1 d . . . . .
C13A C 0.7745(8) 0.3976(3) 0.5542(4) 0.0424(17) Uani 1 1 d . . . . .
O13A O 0.9712(10) 0.3765(4) 0.7767(3) 0.082(2) Uani 1 1 d . . . . .
C12B C 0.099(3) 0.5195(9) 0.3567(8) 0.098(5) Uani 0.716(13) 1 d D . P B 2
H12D H 0.122775 0.540547 0.325030 0.147 Uiso 0.716(13) 1 calc R U P B 2
H12E H 0.108204 0.547373 0.385445 0.147 Uiso 0.716(13) 1 calc R U P B 2
H12F H -0.001882 0.504355 0.355006 0.147 Uiso 0.716(13) 1 calc R U P B 2
C14A C 0.7629(10) 0.3376(4) 0.5287(5) 0.062(3) Uani 1 1 d . . . . .
H14D H 0.667148 0.319769 0.536077 0.092 Uiso 1 1 calc R U . . .
H14E H 0.840421 0.310991 0.541314 0.092 Uiso 1 1 calc R U . . .
H14F H 0.773704 0.342771 0.491801 0.092 Uiso 1 1 calc R U . . .
C15A C 0.6726(9) 0.5215(5) 0.4671(3) 0.050(2) Uani 1 1 d . . . . .
C16A C 0.5704(12) 0.5220(8) 0.4250(4) 0.087(4) Uani 1 1 d . . . . .
H16D H 0.500644 0.488686 0.428922 0.131 Uiso 1 1 calc R U . . .
H16E H 0.624017 0.517167 0.392973 0.131 Uiso 1 1 calc R U . . .
H16F H 0.517234 0.560334 0.424658 0.131 Uiso 1 1 calc R U . . .
C17A C 0.6796(9) 0.6719(4) 0.5177(3) 0.0404(15) Uani 1 1 d . . . . .
C18A C 0.7804(12) 0.7045(5) 0.4825(4) 0.062(2) Uani 1 1 d . . . . .
H18D H 0.838585 0.675241 0.463236 0.093 Uiso 1 1 calc R U . . .
H18E H 0.845774 0.730587 0.502225 0.093 Uiso 1 1 calc R U . . .
H18F H 0.722893 0.729177 0.458825 0.093 Uiso 1 1 calc R U . . .
C19A C 0.7905(12) 0.6973(5) 0.7398(3) 0.058(2) Uani 1 1 d . . . . .
C20A C 0.8754(17) 0.6884(7) 0.7872(4) 0.088(4) Uani 1 1 d . . . . .
H20D H 0.970288 0.670198 0.779019 0.131 Uiso 1 1 calc R U . . .
H20E H 0.821095 0.661603 0.810125 0.131 Uiso 1 1 calc R U . . .
H20F H 0.890852 0.727373 0.803870 0.131 Uiso 1 1 calc R U . . .
C11A C 0.597(3) 0.347(2) 0.737(2) 0.098(5) Uani 0.370(4) 1 d D . P C 2
H11D H 0.540923 0.342077 0.705888 0.147 Uiso 0.370(4) 1 calc R U P C 2
H11E H 0.554799 0.379715 0.757620 0.147 Uiso 0.370(4) 1 calc R U P C 2
H11F H 0.594910 0.309487 0.756878 0.147 Uiso 0.370(4) 1 calc R U P C 2
C11B C 0.629(3) 0.3244(10) 0.7090(11) 0.098(5) Uani 0.630(4) 1 d D . P C 1
H11G H 0.653374 0.281489 0.712030 0.147 Uiso 0.630(4) 1 calc R U P C 1
H11H H 0.598572 0.333205 0.674076 0.147 Uiso 0.630(4) 1 calc R U P C 1
H11I H 0.549827 0.334367 0.732564 0.147 Uiso 0.630(4) 1 calc R U P C 1
O11A O 0.732(3) 0.4679(10) 0.7645(7) 0.065(3) Uani 0.432(17) 1 d D . P E 1
O11B O 0.689(2) 0.4474(7) 0.7630(6) 0.065(3) Uani 0.568(17) 1 d D . P E 2
C6A C 0.7229(8) 0.6520(3) 0.6613(3) 0.0352(14) Uani 1 1 d . . . . .
H6AA H 0.753389 0.687009 0.640447 0.042 Uiso 1 1 calc R U . . .
H6AB H 0.617043 0.655690 0.668771 0.042 Uiso 1 1 calc R U . . .
O6A O 0.8953(5) 0.4220(2) 0.5610(3) 0.0548(17) Uani 1 1 d . . . . .

loop_
_atom_site_aniso_label
_atom_site_aniso_U_11
_atom_site_aniso_U_22
_atom_site_aniso_U_33
_atom_site_aniso_U_23
_atom_site_aniso_U_13
_atom_site_aniso_U_12
Br1 0.0870(8) 0.0574(6) 0.0738(7) 0.0018(5) 0.0068(6) -0.0155(5)
O1 0.046(3) 0.051(3) 0.034(2) -0.014(2) -0.001(2) -0.002(2)
N1 0.018(2) 0.022(2) 0.046(3) 0.001(2) 0.002(2) 0.0006(17)
C1 0.025(3) 0.033(3) 0.033(3) -0.002(2) -0.002(2) -0.005(2)
O3 0.020(2) 0.050(3) 0.032(2) -0.0049(19) -0.0040(16) 0.0057(18)
C3 0.017(2) 0.023(2) 0.035(3) -0.002(2) -0.006(2) 0.0009(19)
C2 0.017(2) 0.024(2) 0.034(3) -0.001(2) 0.001(2) -0.001(2)
O4 0.030(2) 0.026(2) 0.093(4) -0.020(3) 0.014(2) -0.0019(18)
C4 0.021(3) 0.021(2) 0.053(3) -0.004(2) 0.003(2) 0.002(2)
C5 0.026(3) 0.030(3) 0.055(3) 0.007(2) -0.002(2) -0.001(2)
O5 0.029(2) 0.035(2) 0.043(2) 0.0071(18) -0.0003(19) -0.0041(18)
O6 0.0206(19) 0.033(3) 0.111(5) -0.007(3) 0.001(2) 0.0018(18)
C6 0.046(4) 0.038(4) 0.085(5) 0.023(4) -0.007(4) -0.004(3)
C7 0.095(6) 0.047(4) 0.038(3) -0.005(3) -0.017(3) -0.012(4)
O7 0.035(2) 0.110(5) 0.042(3) -0.013(3) 0.003(2) 0.017(3)
O8 0.045(3) 0.112(6) 0.092(5) -0.071(5) 0.022(3) -0.022(3)
C8 0.088(5) 0.052(4) 0.049(4) -0.013(3) 0.006(4) -0.021(4)
O9 0.037(3) 0.058(4) 0.100(5) 0.046(4) -0.009(3) -0.002(3)
C9 0.130(6) 0.063(6) 0.064(5) -0.023(5) -0.011(4) -0.024(5)
C12 0.126(12) 0.095(11) 0.073(9) 0.024(8) 0.003(8) 0.014(9)
O12 0.135(5) 0.128(5) 0.127(5) -0.004(3) -0.010(3) 0.003(3)
C11 0.086(6) 0.107(9) 0.065(6) -0.050(6) 0.027(5) -0.005(6)
O11 0.103(6) 0.060(5) 0.060(4) 0.006(3) -0.010(5) -0.015(4)
O11C 0.103(6) 0.060(5) 0.060(4) 0.006(3) -0.010(5) -0.015(4)
C10 0.24(2) 0.164(18) 0.047(6) -0.006(8) -0.031(9) -0.046(18)
O10 0.089(5) 0.068(4) 0.077(5) 0.027(4) 0.003(4) -0.019(4)
C14 0.037(4) 0.028(3) 0.093(6) 0.012(4) 0.006(4) 0.002(3)
C13 0.022(2) 0.022(3) 0.057(4) -0.005(3) -0.004(2) 0.0025(19)
O13 0.163(8) 0.099(6) 0.040(3) -0.015(4) 0.003(4) -0.023(6)
C15 0.031(3) 0.076(5) 0.035(3) -0.011(3) -0.001(2) 0.006(3)
C18 0.073(6) 0.059(6) 0.130(10) -0.049(6) 0.043(7) -0.015(5)
C17 0.045(3) 0.053(5) 0.092(6) -0.038(4) 0.034(3) -0.022(3)
C16 0.058(6) 0.170(14) 0.040(4) 0.005(6) -0.009(4) 0.033(7)
C1A 0.024(3) 0.030(3) 0.042(3) 0.009(2) 0.006(2) 0.002(2)
N1A 0.012(2) 0.033(3) 0.062(4) -0.007(2) 0.006(2) -0.0053(18)
O1A 0.037(3) 0.038(3) 0.054(3) 0.021(2) 0.005(2) -0.002(2)
Br1A 0.149(3) 0.0777(15) 0.0787(14) 0.0036(10) 0.0096(15) 0.0658(19)
Br1B 0.149(3) 0.0777(15) 0.0787(14) 0.0036(10) 0.0096(15) 0.0658(19)
C19 0.057(4) 0.053(4) 0.068(5) 0.026(4) 0.017(3) 0.010(3)
C5A 0.027(3) 0.033(3) 0.030(3) 0.003(2) 0.001(2) 0.003(2)
O5A 0.031(2) 0.034(2) 0.032(2) 0.0064(17) 0.0031(18) 0.0029(17)
C4A 0.017(2) 0.028(3) 0.034(3) 0.005(2) 0.002(2) 0.003(2)
O4A 0.025(2) 0.032(2) 0.033(2) 0.0068(17) 0.0039(16) 0.0030(16)
C3A 0.014(2) 0.036(3) 0.033(3) -0.003(2) 0.002(2) 0.002(2)
O3A 0.021(2) 0.047(3) 0.035(2) -0.0040(19) -0.0006(16) 0.0029(19)
C2A 0.014(2) 0.033(3) 0.047(3) 0.001(2) 0.008(2) 0.000(2)
C20 0.061(6) 0.123(11) 0.092(8) 0.062(8) 0.009(5) 0.003(6)
C7A 0.054(4) 0.047(4) 0.048(3) 0.015(3) 0.006(3) 0.018(3)
O7A 0.029(2) 0.168(9) 0.048(3) -0.018(4) 0.007(2) 0.008(3)
C8A 0.115(7) 0.043(4) 0.073(5) 0.013(3) -0.002(4) 0.016(4)
O8A 0.045(3) 0.087(5) 0.075(4) 0.036(4) -0.001(3) 0.025(3)
C9A 0.099(6) 0.074(7) 0.098(6) 0.044(6) -0.005(5) 0.022(5)
O9A 0.051(3) 0.050(3) 0.034(2) -0.004(2) -0.013(2) 0.006(2)
C10A 0.108(10) 0.155(16) 0.093(9) 0.043(10) -0.020(8) 0.040(11)
O10A 0.123(6) 0.061(4) 0.058(4) -0.023(3) -0.029(4) 0.021(4)
C12A 0.108(9) 0.049(5) 0.029(5) 0.010(4) -0.013(7) 0.023(7)
C12C 0.108(9) 0.049(5) 0.029(5) 0.010(4) -0.013(7) 0.023(7)
O12A 0.167(11) 0.146(11) 0.161(11) 0.117(10) -0.031(9) -0.017(9)
C13A 0.023(2) 0.029(3) 0.075(5) -0.004(3) 0.012(3) 0.001(2)
O13A 0.084(5) 0.084(5) 0.077(5) 0.039(4) -0.002(4) 0.028(4)
C12B 0.126(12) 0.095(11) 0.073(9) 0.024(8) 0.003(8) 0.014(9)
C14A 0.039(4) 0.039(4) 0.107(8) -0.021(4) 0.017(5) -0.004(3)
C15A 0.032(3) 0.080(6) 0.037(3) -0.010(3) 0.006(2) -0.002(3)
C16A 0.050(5) 0.173(14) 0.039(4) -0.018(6) -0.003(4) 0.007(7)
C17A 0.046(3) 0.042(4) 0.033(3) 0.006(3) 0.001(3) 0.014(3)
C18A 0.075(5) 0.058(5) 0.052(5) 0.024(4) 0.017(4) 0.016(4)
C19A 0.078(5) 0.051(4) 0.044(4) -0.011(3) -0.014(4) -0.005(3)
C20A 0.114(10) 0.096(9) 0.053(5) -0.021(6) -0.037(6) 0.010(7)
C11A 0.120(8) 0.064(11) 0.110(17) 0.022(9) -0.006(7) -0.002(8)
C11B 0.120(8) 0.064(11) 0.110(17) 0.022(9) -0.006(7) -0.002(8)
O11A 0.086(9) 0.056(7) 0.053(3) 0.012(5) 0.020(4) 0.016(6)
O11B 0.086(9) 0.056(7) 0.053(3) 0.012(5) 0.020(4) 0.016(6)
C6A 0.039(3) 0.038(3) 0.028(3) -0.001(2) -0.006(2) 0.004(3)
O6A 0.018(2) 0.036(3) 0.110(5) -0.009(3) 0.011(2) -0.0007(18)

loop_
_atom_type_symbol
_atom_type_description
_atom_type_scat_dispersion_real
_atom_type_scat_dispersion_imag
_atom_type_scat_source
C C 0.0181 0.0091 'International Tables Vol C Tables 4.2.6.8 and 6.1.1.4'
H H 0.0000 0.0000 'International Tables Vol C Tables 4.2.6.8 and 6.1.1.4'
Br Br -0.6763 1.2805 'International Tables Vol C Tables 4.2.6.8 and 6.1.1.4'
N N 0.0311 0.0180 'International Tables Vol C Tables 4.2.6.8 and 6.1.1.4'
O O 0.0492 0.0322 'International Tables Vol C Tables 4.2.6.8 and 6.1.1.4'

loop_
_geom_angle_atom_site_label_1
_geom_angle_atom_site_label_2
_geom_angle_atom_site_label_3
_geom_angle
C1 O1 C7 117.1(7)
C13 N1 C2 123.7(5)
C13 N1 H1 118.1
C2 N1 H1 118.1
O1 C1 O5 107.2(5)
O1 C1 C2 107.7(5)
O5 C1 C2 109.1(5)
O1 C1 H1A 110.9
O5 C1 H1A 110.9
C2 C1 H1A 110.9
C15 O3 C3 118.0(5)
O3 C3 C2 106.2(5)
O3 C3 C4 111.3(5)
C2 C3 C4 111.9(5)
O3 C3 H3 109.1
C2 C3 H3 109.1
C4 C3 H3 109.1
N1 C2 C1 110.4(5)
N1 C2 C3 110.2(5)
C1 C2 C3 109.7(5)
N1 C2 H2 108.8
C1 C2 H2 108.8
C3 C2 H2 108.8
C17 O4 C4 119.6(6)
O4 C4 C5 105.7(6)
O4 C4 C3 108.7(5)
C5 C4 C3 109.7(5)
O4 C4 H4 110.9
C5 C4 H4 110.9
C3 C4 H4 110.9
O5 C5 C4 109.4(5)
O5 C5 C6 106.5(7)
C4 C5 C6 110.8(7)
O5 C5 H5 110.0
C4 C5 H5 110.0
C6 C5 H5 110.0
C5 O5 C1 111.9(5)
O9 C6 C5 107.3(7)
O9 C6 H6A 110.3
C5 C6 H6A 110.3
O9 C6 H6B 110.3
C5 C6 H6B 110.3
H6A C6 H6B 108.5
O1 C7 O11C 115.3(8)
O1 C7 C8 108.2(8)
O11C C7 C8 109.0(9)
O1 C7 O11 96.6(13)
C8 C7 O11 90.6(14)
O1 C7 H7 118.7
C8 C7 H7 118.7
O11 C7 H7 118.7
C7 C8 C9 106.0(9)
C7 C8 C11 116.7(9)
C9 C8 C11 120.5(10)
C7 C8 Br1 107.5(7)
C9 C8 Br1 104.2(7)
C11 C8 Br1 100.4(7)
C19 O9 C6 115.1(8)
O12 C9 O13 131.6(14)
O12 C9 C8 119.9(14)
O13 C9 C8 108.3(13)
O11 C12 H12A 109.5
O11 C12 H12B 109.5
H12A C12 H12B 109.5
O11 C12 H12C 109.5
H12A C12 H12C 109.5
H12B C12 H12C 109.5
C8 C11 H11A 109.5
C8 C11 H11B 109.5
H11A C11 H11B 109.5
C8 C11 H11C 109.5
H11A C11 H11C 109.5
H11B C11 H11C 109.5
C12 O11 C7 166(2)
C7 O11C C12B 115.6(13)
O13 C10 H10A 109.5
O13 C10 H10B 109.5
H10A C10 H10B 109.5
O13 C10 H10C 109.5
H10A C10 H10C 109.5
H10B C10 H10C 109.5
C13 C14 H14A 109.5
C13 C14 H14B 109.5
H14A C14 H14B 109.5
C13 C14 H14C 109.5
H14A C14 H14C 109.5
H14B C14 H14C 109.5
O6 C13 N1 124.2(6)
O6 C13 C14 120.8(6)
N1 C13 C14 115.0(6)
C9 O13 C10 105.7(16)
O7 C15 O3 124.3(7)
O7 C15 C16 126.8(8)
O3 C15 C16 108.9(7)
C17 C18 H18A 109.5
C17 C18 H18B 109.5
H18A C18 H18B 109.5
C17 C18 H18C 109.5
H18A C18 H18C 109.5
H18B C18 H18C 109.5
O8 C17 O4 122.8(8)
O8 C17 C18 129.9(10)
O4 C17 C18 107.3(9)
C15 C16 H16A 109.5
C15 C16 H16B 109.5
H16A C16 H16B 109.5
C15 C16 H16C 109.5
H16A C16 H16C 109.5
H16B C16 H16C 109.5
O1A C1A O5A 106.2(5)
O1A C1A C2A 109.1(6)
O5A C1A C2A 108.3(5)
O1A C1A H1AA 111.0
O5A C1A H1AA 111.0
C2A C1A H1AA 111.0
C13A N1A C2A 125.1(5)
C13A N1A H1AB 117.4
C2A N1A H1AB 117.4
C1A O1A C7A 116.6(6)
O10 C19 O9 121.9(10)
O10 C19 C20 127.8(9)
O9 C19 C20 110.3(9)
O5A C5A C6A 106.5(5)
O5A C5A C4A 108.4(5)
C6A C5A C4A 110.9(5)
O5A C5A H5A 110.3
C6A C5A H5A 110.3
C4A C5A H5A 110.3
C5A O5A C1A 111.5(5)
O4A C4A C3A 107.4(5)
O4A C4A C5A 108.0(5)
C3A C4A C5A 109.3(5)
O4A C4A H4A 110.7
C3A C4A H4A 110.7
C5A C4A H4A 110.7
C17A O4A C4A 117.6(5)
O3A C3A C4A 108.7(5)
O3A C3A C2A 107.7(5)
C4A C3A C2A 112.2(5)
O3A C3A H3A 109.4
C4A C3A H3A 109.4
C2A C3A H3A 109.4
C15A O3A C3A 119.0(5)
N1A C2A C1A 114.8(6)
N1A C2A C3A 111.5(6)
C1A C2A C3A 106.9(5)
N1A C2A H2A 107.8
C1A C2A H2A 107.8
C3A C2A H2A 107.8
C19 C20 H20A 109.5
C19 C20 H20B 109.5
H20A C20 H20B 109.5
C19 C20 H20C 109.5
H20A C20 H20C 109.5
H20B C20 H20C 109.5
O11B C7A O1A 107.9(11)
O1A C7A O11A 113.6(12)
O11B C7A C8A 102.3(10)
O1A C7A C8A 107.7(8)
O11A C7A C8A 119.7(12)
O1A C7A H7A 104.8
O11A C7A H7A 104.8
C8A C7A H7A 104.8
C9A C8A C7A 109.9(11)
C9A C8A C11B 113.9(13)
C7A C8A C11B 118.8(13)
C9A C8A Br1B 111.9(9)
C7A C8A Br1B 122.9(8)
C9A C8A C11A 99.4(19)
C7A C8A C11A 100.5(17)
Br1B C8A C11A 109(2)
C9A C8A Br1A 107.8(9)
C7A C8A Br1A 105.5(7)
C11B C8A Br1A 99.4(13)
O12A C9A O13A 123.5(14)
O12A C9A C8A 127.6(17)
O13A C9A C8A 108.9(11)
C19A O9A C6A 116.2(6)
O13A C10A H10D 109.5
O13A C10A H10E 109.5
H10D C10A H10E 109.5
O13A C10A H10F 109.5
H10D C10A H10F 109.5
H10E C10A H10F 109.5
O11A C12A H12G 109.5
O11A C12A H12H 109.5
H12G C12A H12H 109.5
O11A C12A H12I 109.5
H12G C12A H12I 109.5
H12H C12A H12I 109.5
O11B C12C H12J 109.5
O11B C12C H12K 109.5
H12J C12C H12K 109.5
O11B C12C H12L 109.5
H12J C12C H12L 109.5
H12K C12C H12L 109.5
O6A C13A N1A 121.5(7)
O6A C13A C14A 121.0(7)
N1A C13A C14A 117.5(7)
C9A O13A C10A 116.2(12)
O11C C12B H12D 109.5
O11C C12B H12E 109.5
H12D C12B H12E 109.5
O11C C12B H12F 109.5
H12D C12B H12F 109.5
H12E C12B H12F 109.5
C13A C14A H14D 109.5
C13A C14A H14E 109.5
H14D C14A H14E 109.5
C13A C14A H14F 109.5
H14D C14A H14F 109.5
H14E C14A H14F 109.5
O7A C15A O3A 122.8(8)
O7A C15A C16A 124.9(8)
O3A C15A C16A 112.2(7)
C15A C16A H16D 109.5
C15A C16A H16E 109.5
H16D C16A H16E 109.5
C15A C16A H16F 109.5
H16D C16A H16F 109.5
H16E C16A H16F 109.5
O8A C17A O4A 123.5(8)
O8A C17A C18A 127.3(8)
O4A C17A C18A 109.2(7)
C17A C18A H18D 109.5
C17A C18A H18E 109.5
H18D C18A H18E 109.5
C17A C18A H18F 109.5
H18D C18A H18F 109.5
H18E C18A H18F 109.5
O10A C19A O9A 122.4(8)
O10A C19A C20A 126.3(9)
O9A C19A C20A 111.3(9)
C19A C20A H20D 109.5
C19A C20A H20E 109.5
H20D C20A H20E 109.5
C19A C20A H20F 109.5
H20D C20A H20F 109.5
H20E C20A H20F 109.5
C8A C11A H11D 109.5
C8A C11A H11E 109.5
H11D C11A H11E 109.5
C8A C11A H11F 109.5
H11D C11A H11F 109.5
H11E C11A H11F 109.5
C8A C11B H11G 109.5
C8A C11B H11H 109.5
H11G C11B H11H 109.5
C8A C11B H11I 109.5
H11G C11B H11I 109.5
H11H C11B H11I 109.5
C7A O11A C12A 109.6(15)
C7A O11B C12C 106.8(12)
O9A C6A C5A 106.3(6)
O9A C6A H6AA 110.5
C5A C6A H6AA 110.5
O9A C6A H6AB 110.5
C5A C6A H6AB 110.5
H6AA C6A H6AB 108.7

loop_
_geom_bond_atom_site_label_1
_geom_bond_atom_site_label_2
_geom_bond_distance
Br1 C8 1.960(10)
O1 C1 1.383(9)
O1 C7 1.387(10)
N1 C13 1.340(8)
N1 C2 1.447(8)
N1 H1 0.8800
C1 O5 1.432(8)
C1 C2 1.513(9)
C1 H1A 1.0000
O3 C15 1.343(9)
O3 C3 1.445(7)
C3 C2 1.521(8)
C3 C4 1.529(9)
C3 H3 1.0000
C2 H2 1.0000
O4 C17 1.328(11)
O4 C4 1.441(8)
C4 C5 1.508(11)
C4 H4 1.0000
C5 O5 1.408(9)
C5 C6 1.521(10)
C5 H5 1.0000
O6 C13 1.227(9)
C6 O9 1.431(12)
C6 H6A 0.9900
C6 H6B 0.9900
C7 O11C 1.434(13)
C7 C8 1.512(14)
C7 O11 1.561(16)
C7 H7 1.0000
O7 C15 1.196(10)
O8 C17 1.193(14)
C8 C9 1.605(16)
C8 C11 1.654(19)
O9 C19 1.342(11)
C9 O12 1.19(2)
C9 O13 1.310(19)
C12 O11 1.535(17)
C12 H12A 0.9800
C12 H12B 0.9800
C12 H12C 0.9800
C11 H11A 0.9800
C11 H11B 0.9800
C11 H11C 0.9800
O11C C12B 1.485(18)
C10 O13 1.489(18)
C10 H10A 0.9800
C10 H10B 0.9800
C10 H10C 0.9800
O10 C19 1.194(14)
C14 C13 1.527(10)
C14 H14A 0.9800
C14 H14B 0.9800
C14 H14C 0.9800
C15 C16 1.483(12)
C18 C17 1.492(13)
C18 H18A 0.9800
C18 H18B 0.9800
C18 H18C 0.9800
C16 H16A 0.9800
C16 H16B 0.9800
C16 H16C 0.9800
C1A O1A 1.407(8)
C1A O5A 1.431(9)
C1A C2A 1.498(10)
C1A H1AA 1.0000
N1A C13A 1.340(9)
N1A C2A 1.445(9)
N1A H1AB 0.8800
O1A C7A 1.418(10)
Br1A C8A 2.069(14)
Br1B C8A 1.614(13)
C19 C20 1.483(17)
C5A O5A 1.423(8)
C5A C6A 1.505(10)
C5A C4A 1.533(9)
C5A H5A 1.0000
C4A O4A 1.445(7)
C4A C3A 1.508(9)
C4A H4A 1.0000
O4A C17A 1.359(9)
C3A O3A 1.450(8)
C3A C2A 1.533(9)
C3A H3A 1.0000
O3A C15A 1.331(9)
C2A H2A 1.0000
C20 H20A 0.9800
C20 H20B 0.9800
C20 H20C 0.9800
C7A O11B 1.373(15)
C7A O11A 1.456(18)
C7A C8A 1.522(13)
C7A H7A 1.0000
O7A C15A 1.217(11)
C8A C9A 1.515(18)
C8A C11B 1.61(3)
C8A C11A 1.68(3)
O8A C17A 1.182(11)
C9A O12A 1.176(18)
C9A O13A 1.337(18)
O9A C19A 1.361(11)
O9A C6A 1.439(8)
C10A O13A 1.453(16)
C10A H10D 0.9800
C10A H10E 0.9800
C10A H10F 0.9800
O10A C19A 1.186(13)
C12A O11A 1.61(2)
C12A H12G 0.9800
C12A H12H 0.9800
C12A H12I 0.9800
C12C O11B 1.551(18)
C12C H12J 0.9800
C12C H12K 0.9800
C12C H12L 0.9800
C13A O6A 1.242(10)
C13A C14A 1.494(11)
C12B H12D 0.9800
C12B H12E 0.9800
C12B H12F 0.9800
C14A H14D 0.9800
C14A H14E 0.9800
C14A H14F 0.9800
C15A C16A 1.448(13)
C16A H16D 0.9800
C16A H16E 0.9800
C16A H16F 0.9800
C17A C18A 1.492(12)
C18A H18D 0.9800
C18A H18E 0.9800
C18A H18F 0.9800
C19A C20A 1.479(14)
C20A H20D 0.9800
C20A H20E 0.9800
C20A H20F 0.9800
C11A H11D 0.9800
C11A H11E 0.9800
C11A H11F 0.9800
C11B H11G 0.9800
C11B H11H 0.9800
C11B H11I 0.9800
C6A H6AA 0.9900
C6A H6AB 0.9900

loop_
_geom_hbond_atom_site_label_D
_geom_hbond_atom_site_label_H
_geom_hbond_atom_site_label_A
_geom_hbond_distance_DH
_geom_hbond_distance_HA
_geom_hbond_distance_DA
_geom_hbond_angle_DHA
_geom_hbond_site_symmetry_A
N1 H1 O6A 0.88 1.92 2.717(7) 150.3 1_455
N1A H1AB O6 0.88 1.94 2.816(8) 170.2 .
